data_4508662
loop_
_publ_author_name
'Li, Ming'
'Xiang, Jiangfeng'
'Yuan, Liangjie'
'Wu, Simin'
'Chen, Shuoping'
'Sun, Jutang'

_publ_section_title
;
 Syntheses, Structures, and Photoluminescence of Three Novel Coordination
 Polymers Constructed from Dimeric d10Metal Units
;
_journal_issue 9
_journal_name_full 'Crystal Growth &amp; Design'
_journal_page_first 2036
_journal_paper_doi 10.1021/cg060042k
_journal_volume 6
_journal_year 2006
_chemical_formula_sum 'C7 H7 N O6 Zn'
_chemical_formula_weight 266.51
_chemical_name_systematic
; 
 ? 
;
_space_group_IT_number 14
_symmetry_cell_setting monoclinic
_symmetry_space_group_name_Hall '-P 2yn'
_symmetry_space_group_name_H-M 'P 1 21/n 1'
_atom_sites_solution_hydrogens geom
_atom_sites_solution_primary direct
_atom_sites_solution_secondary difmap
_audit_creation_method SHELXL-97
_cell_angle_alpha 90.00
_cell_angle_beta 94.1290(10)
_cell_angle_gamma 90.00
_cell_formula_units_Z 4
_cell_length_a 5.4085(4)
_cell_length_b 11.3846(7)
_cell_length_c 13.6955(9)
_cell_measurement_reflns_used 4081
_cell_measurement_temperature 273(2)
_cell_measurement_theta_max 29.63
_cell_measurement_theta_min 2.33
_cell_volume 841.09(10)
_computing_cell_refinement 'Bruker SMART'
_computing_data_collection 'Bruker SMART'
_computing_data_reduction 'Bruker SAINT'
_computing_molecular_graphics 'Bruker SHELXTL'
_computing_publication_material 'Bruker SHELXTL'
_computing_structure_refinement 'SHELXL-97 (Sheldrick, 1997)'
_computing_structure_solution 'SHELXS-97 (Sheldrick, 1990)'
_diffrn_ambient_temperature 273(2)
_diffrn_measured_fraction_theta_full 0.991
_diffrn_measured_fraction_theta_max 0.991
_diffrn_measurement_device_type 'CCD area detector'
_diffrn_measurement_method 'phi and omega scans'
_diffrn_radiation_monochromator graphite
_diffrn_radiation_source 'fine-focus sealed tube'
_diffrn_radiation_type MoK\a
_diffrn_radiation_wavelength 0.71073
_diffrn_reflns_av_R_equivalents 0.0127
_diffrn_reflns_av_sigmaI/netI 0.0145
_diffrn_reflns_limit_h_max 7
_diffrn_reflns_limit_h_min -3
_diffrn_reflns_limit_k_max 14
_diffrn_reflns_limit_k_min -14
_diffrn_reflns_limit_l_max 17
_diffrn_reflns_limit_l_min -18
_diffrn_reflns_number 5447
_diffrn_reflns_theta_full 28.00
_diffrn_reflns_theta_max 28.00
_diffrn_reflns_theta_min 2.33
_exptl_absorpt_coefficient_mu 2.929
_exptl_absorpt_correction_T_max 0.5919
_exptl_absorpt_correction_T_min 0.4736
_exptl_absorpt_correction_type multi-scan
_exptl_absorpt_process_details Sadabs
_exptl_crystal_colour colorless
_exptl_crystal_density_diffrn 2.105
_exptl_crystal_density_method 'not measured'
_exptl_crystal_description block
_exptl_crystal_F_000 536
_exptl_crystal_size_max 0.30
_exptl_crystal_size_mid 0.25
_exptl_crystal_size_min 0.20
_refine_diff_density_max 0.395
_refine_diff_density_min -0.218
_refine_diff_density_rms 0.054
_refine_ls_extinction_coef 0.0034(5)
_refine_ls_extinction_expression Fc^*^=kFc[1+0.001xFc^2^\l^3^/sin(2\q)]^-1/4^
_refine_ls_extinction_method SHELXL
_refine_ls_goodness_of_fit_ref 1.094
_refine_ls_hydrogen_treatment mixed
_refine_ls_matrix_type full
_refine_ls_number_parameters 165
_refine_ls_number_reflns 2005
_refine_ls_number_restraints 0
_refine_ls_restrained_S_all 1.094
_refine_ls_R_factor_all 0.0210
_refine_ls_R_factor_gt 0.0198
_refine_ls_shift/su_max 0.002
_refine_ls_shift/su_mean 0.000
_refine_ls_structure_factor_coef Fsqd
_refine_ls_weighting_details 'calc w=1/[\s^2^(Fo^2^)+(0.0200P)^2^+0.4856P] where P=(Fo^2^+2Fc^2^)/3'
_refine_ls_weighting_scheme calc
_refine_ls_wR_factor_gt 0.0479
_refine_ls_wR_factor_ref 0.0485
_reflns_number_gt 1907
_reflns_number_total 2005
_reflns_threshold_expression >2sigma(I)
_cod_data_source_file cg060042ksup2.cif
_cod_data_source_block 1129lm3_0m
_cod_depositor_comments
;
The following automatic conversions were performed:

'_symmetry_cell_setting' value 'Monoclinic' changed to 'monoclinic'
according to /home/saulius/struct/CIF-dictionaries/cif_core.dic
dictionary named 'cif_core.dic' version 2.4.2 from
2011-04-26.

'_exptl_absorpt_correction_type' value 'Multi-scan'
changed to 'multi-scan' according to
/home/saulius/struct/CIF-dictionaries/cif_core.dic dictionary named
'cif_core.dic' version 2.4.2 from 2011-04-26.

Automatic conversion script
Id: cif_fix_values 1891 2012-01-12 08:04:46Z andrius 
;
_cod_original_sg_symbol_H-M P2(1)/n
_cod_database_code 4508662

loop_
_symmetry_equiv_pos_as_xyz
'x, y, z'
'-x+1/2, y+1/2, -z+1/2'
'-x, -y, -z'
'x-1/2, -y-1/2, z-1/2'

loop_
_atom_site_label
_atom_site_type_symbol
_atom_site_fract_x
_atom_site_fract_y
_atom_site_fract_z
_atom_site_U_iso_or_equiv
_atom_site_adp_type
_atom_site_occupancy
_atom_site_symmetry_multiplicity
_atom_site_calc_flag
Zn1 Zn 0.08063(3) 0.637127(16) 0.962269(12) 0.01944(7) Uani 1 1 d
C1 C 0.1631(3) 0.80633(14) 1.12232(11) 0.0216(3) Uani 1 1 d
C2 C 0.1368(3) 0.89922(15) 1.18661(12) 0.0228(3) Uani 1 1 d
C3 C -0.0591(3) 0.97714(16) 1.16670(13) 0.0281(4) Uani 1 1 d
C4 C -0.2211(3) 0.95929(16) 1.08540(14) 0.0308(4) Uani 1 1 d
C5 C -0.1833(3) 0.86478(16) 1.02496(13) 0.0280(4) Uani 1 1 d
N1 N 0.0051(3) 0.79027(13) 1.04298(10) 0.0234(3) Uani 1 1 d
C6 C 0.3772(3) 0.71941(14) 1.13374(12) 0.0226(3) Uani 1 1 d
C7 C -0.1872(3) 0.57400(15) 0.77437(12) 0.0236(3) Uani 1 1 d
O1 O 0.3743(2) 0.63662(11) 1.07102(9) 0.0284(3) Uani 1 1 d
O2 O 0.5407(2) 0.73480(12) 1.19947(9) 0.0336(3) Uani 1 1 d
O3 O -0.2065(2) 0.63442(11) 0.85194(9) 0.0281(3) Uani 1 1 d
O4 O -0.0470(2) 0.48935(12) 0.76508(9) 0.0323(3) Uani 1 1 d
O1W O 0.1722(2) 0.45809(11) 0.93526(9) 0.0257(3) Uani 1 1 d
O2W O 0.3183(3) 0.72155(13) 0.86770(10) 0.0351(3) Uani 1 1 d
H1W1 H 0.099(5) 0.457(3) 0.866(2) 0.069(8) Uiso 1 1 d
H2W1 H 0.339(5) 0.428(2) 0.9374(19) 0.056(7) Uiso 1 1 d
H3 H -0.079(4) 1.048(2) 1.2102(17) 0.041(6) Uiso 1 1 d
H4 H -0.369(4) 1.013(2) 1.0698(16) 0.042(6) Uiso 1 1 d
H5 H -0.291(4) 0.8509(19) 0.9624(16) 0.037(6) Uiso 1 1 d
H2W2 H 0.253(6) 0.736(3) 0.802(2) 0.084(10) Uiso 1 1 d
H1W2 H 0.493(6) 0.694(3) 0.857(2) 0.078(9) Uiso 1 1 d

loop_
_atom_site_aniso_label
_atom_site_aniso_U_11
_atom_site_aniso_U_22
_atom_site_aniso_U_33
_atom_site_aniso_U_23
_atom_site_aniso_U_13
_atom_site_aniso_U_12
Zn1 0.01821(10) 0.02028(11) 0.01909(11) -0.00460(6) -0.00375(7) 0.00267(7)
C1 0.0186(7) 0.0244(8) 0.0217(7) 0.0010(6) 0.0000(6) -0.0010(6)
C2 0.0209(7) 0.0254(8) 0.0218(7) 0.0001(6) 0.0003(6) -0.0019(6)
C3 0.0265(8) 0.0276(9) 0.0301(9) -0.0035(7) 0.0011(7) 0.0028(7)
C4 0.0256(8) 0.0311(9) 0.0349(9) 0.0007(7) -0.0027(7) 0.0065(7)
C5 0.0237(8) 0.0314(9) 0.0278(8) 0.0013(7) -0.0044(7) 0.0013(7)
N1 0.0210(6) 0.0265(7) 0.0222(6) 0.0005(5) -0.0017(5) 0.0000(5)
C6 0.0200(7) 0.0249(8) 0.0225(7) 0.0008(6) 0.0001(6) 0.0006(6)
C7 0.0201(7) 0.0285(8) 0.0223(7) 0.0041(6) 0.0010(6) -0.0019(6)
O1 0.0243(6) 0.0301(6) 0.0299(6) -0.0070(5) -0.0049(5) 0.0070(5)
O2 0.0271(6) 0.0405(7) 0.0315(6) -0.0058(5) -0.0106(5) 0.0046(5)
O3 0.0270(6) 0.0334(7) 0.0235(6) -0.0015(5) -0.0003(5) 0.0040(5)
O4 0.0326(7) 0.0372(7) 0.0266(6) 0.0001(5) -0.0018(5) 0.0110(6)
O1W 0.0228(6) 0.0302(6) 0.0237(6) -0.0020(5) -0.0012(5) 0.0056(5)
O2W 0.0271(7) 0.0489(8) 0.0287(7) -0.0007(6) -0.0029(5) 0.0050(6)

loop_
_atom_type_symbol
_atom_type_description
_atom_type_scat_dispersion_real
_atom_type_scat_dispersion_imag
_atom_type_scat_source
C C 0.0033 0.0016 'International Tables Vol C Tables 4.2.6.8 and 6.1.1.4'
H H 0.0000 0.0000 'International Tables Vol C Tables 4.2.6.8 and 6.1.1.4'
N N 0.0061 0.0033 'International Tables Vol C Tables 4.2.6.8 and 6.1.1.4'
O O 0.0106 0.0060 'International Tables Vol C Tables 4.2.6.8 and 6.1.1.4'
Zn Zn 0.2839 1.4301 'International Tables Vol C Tables 4.2.6.8 and 6.1.1.4'

loop_
_geom_angle_atom_site_label_1
_geom_angle_atom_site_label_2
_geom_angle_atom_site_label_3
_geom_angle
_geom_angle_site_symmetry_3
O3 Zn1 O1 178.49(5) .
O3 Zn1 O2W 90.95(5) .
O1 Zn1 O2W 88.49(5) .
O3 Zn1 N1 103.19(5) .
O1 Zn1 N1 78.26(5) .
O2W Zn1 N1 95.38(6) .
O3 Zn1 O1W 91.74(5) .
O1 Zn1 O1W 86.97(5) .
O2W Zn1 O1W 99.70(5) .
N1 Zn1 O1W 158.57(5) .
O3 Zn1 O1W 89.46(5) 3_567
O1 Zn1 O1W 91.06(5) 3_567
O2W Zn1 O1W 178.77(5) 3_567
N1 Zn1 O1W 85.64(5) 3_567
O1W Zn1 O1W 79.14(5) 3_567
N1 C1 C2 121.80(15) .
N1 C1 C6 115.38(14) .
C2 C1 C6 122.76(14) .
C1 C2 C3 118.13(15) .
C1 C2 C7 124.78(15) 4_676
C3 C2 C7 117.01(15) 4_676
C4 C3 C2 119.55(16) .
C3 C4 C5 118.99(16) .
N1 C5 C4 121.87(16) .
C5 N1 C1 119.65(15) .
C5 N1 Zn1 126.83(12) .
C1 N1 Zn1 113.44(11) .
O2 C6 O1 124.94(15) .
O2 C6 C1 119.00(15) .
O1 C6 C1 116.04(14) .
O4 C7 O3 126.34(15) .
O4 C7 C2 115.53(15) 4_575
O3 C7 C2 117.96(14) 4_575
C6 O1 Zn1 116.65(10) .
C7 O3 Zn1 120.60(11) .
Zn1 O1W Zn1 100.86(5) 3_567

loop_
_geom_bond_atom_site_label_1
_geom_bond_atom_site_label_2
_geom_bond_distance
_geom_bond_site_symmetry_2
Zn1 O3 2.0877(13) .
Zn1 O1 2.0977(12) .
Zn1 O2W 2.1197(15) .
Zn1 N1 2.1198(14) .
Zn1 O1W 2.1362(12) .
Zn1 O1W 2.3003(13) 3_567
C1 N1 1.346(2) .
C1 C2 1.390(2) .
C1 C6 1.523(2) .
C2 C3 1.393(2) .
C2 C7 1.510(2) 4_676
C3 C4 1.382(3) .
C4 C5 1.382(3) .
C5 N1 1.335(2) .
C6 O2 1.228(2) .
C6 O1 1.275(2) .
C7 O4 1.238(2) .
C7 O3 1.276(2) .
C7 C2 1.510(2) 4_575
O1W Zn1 2.3003(13) 3_567

loop_
_geom_hbond_atom_site_label_D
_geom_hbond_atom_site_label_H
_geom_hbond_atom_site_label_A
_geom_hbond_distance_DH
_geom_hbond_distance_HA
_geom_hbond_distance_DA
_geom_hbond_angle_DHA
_geom_hbond_site_symmetry_A
O2W H1W2 O3 1.01(3) 1.77(3) 2.7777(19) 173(3) 1_655
O2W H2W2 O2 0.95(3) 1.78(3) 2.7039(18) 161(3) 4_575
O1W H1W1 O4 1.01(3) 1.58(3) 2.5627(17) 164(3) .
O1W H2W1 O1 0.96(3) 1.73(3) 2.6862(17) 173(2) 3_667

loop_
_geom_torsion_atom_site_label_1
_geom_torsion_atom_site_label_2
_geom_torsion_atom_site_label_3
_geom_torsion_atom_site_label_4
_geom_torsion
_geom_torsion_site_symmetry_1
_geom_torsion_site_symmetry_4
N1 C1 C2 C3 -0.3(2) . .
C6 C1 C2 C3 176.81(15) . .
N1 C1 C2 C7 -177.10(15) . 4_676
C6 C1 C2 C7 0.1(3) . 4_676
C1 C2 C3 C4 0.8(3) . .
C7 C2 C3 C4 177.80(16) 4_676 .
C2 C3 C4 C5 -0.7(3) . .
C3 C4 C5 N1 0.1(3) . .
C4 C5 N1 C1 0.4(3) . .
C4 C5 N1 Zn1 176.93(13) . .
C2 C1 N1 C5 -0.2(2) . .
C6 C1 N1 C5 -177.59(15) . .
C2 C1 N1 Zn1 -177.23(12) . .
C6 C1 N1 Zn1 5.42(17) . .
O3 Zn1 N1 C5 -0.04(15) . .
O1 Zn1 N1 C5 179.55(15) . .
O2W Zn1 N1 C5 92.22(15) . .
O1W Zn1 N1 C5 -133.09(16) . .
O1W Zn1 N1 C5 -88.46(15) 3_567 .
O3 Zn1 N1 C1 176.70(11) . .
O1 Zn1 N1 C1 -3.72(11) . .
O2W Zn1 N1 C1 -91.05(12) . .
O1W Zn1 N1 C1 43.6(2) . .
O1W Zn1 N1 C1 88.28(11) 3_567 .
N1 C1 C6 O2 173.62(15) . .
C2 C1 C6 O2 -3.7(2) . .
N1 C1 C6 O1 -4.6(2) . .
C2 C1 C6 O1 178.11(15) . .
O2 C6 O1 Zn1 -176.83(14) . .
C1 C6 O1 Zn1 1.23(18) . .
O3 Zn1 O1 C6 165.6(19) . .
O2W Zn1 O1 C6 97.05(13) . .
N1 Zn1 O1 C6 1.23(12) . .
O1W Zn1 O1 C6 -163.15(13) . .
O1W Zn1 O1 C6 -84.09(12) 3_567 .
O4 C7 O3 Zn1 21.6(2) . .
C2 C7 O3 Zn1 -163.31(11) 4_575 .
O1 Zn1 O3 C7 -3(2) . .
O2W Zn1 O3 C7 65.10(13) . .
N1 Zn1 O3 C7 160.85(12) . .
O1W Zn1 O3 C7 -34.64(13) . .
O1W Zn1 O3 C7 -113.75(13) 3_567 .
O3 Zn1 O1W Zn1 -89.12(5) . 3_567
O1 Zn1 O1W Zn1 91.66(5) . 3_567
O2W Zn1 O1W Zn1 179.62(5) . 3_567
N1 Zn1 O1W Zn1 45.51(16) . 3_567
O1W Zn1 O1W Zn1 0.0 3_567 3_567
